data_4516255
loop_
_publ_author_name
'Laffoon, Summer D.'
'Chan, Vincent S.'
'Fickes, Michael G.'
'Kotecki, Brian'
'Ickes, Andrew R.'
'Henle, Jeremy'
'Napolitano, Jos\'e G.'
'Franczyk, Thaddeus S.'
'Dunn, Travis B.'
'Barnes, David M.'
'Haight, Anthony R.'
'Henry, Rodger F.'
'Shekhar, Shashank'

_publ_section_title
;
 Pd-Catalyzed Cross-Coupling Reactions Promoted by Biaryl Phosphorinane
 Ligands
;
_journal_name_full 'ACS Catalysis'
_journal_page_first 11691
_journal_paper_doi 10.1021/acscatal.9b03012
_journal_year 2019
_chemical_absolute_configuration unk
_chemical_formula_moiety 'C46 H69 F3 N O7 P Pd S, C7 H8'
_chemical_formula_sum 'C53 H77 F3 N O7 P Pd S'
_chemical_formula_weight 1066.58
_chemical_name_common Cpx_5c
_space_group_crystal_system monoclinic
_space_group_IT_number 4
_space_group_name_Hall 'P 2yb'
_space_group_name_H-M_alt 'P 1 21 1'
_atom_sites_solution_hydrogens geom
_audit_creation_method SHELXL-2016/6
_cell_angle_alpha 90
_cell_angle_beta 115.680(2)
_cell_angle_gamma 90
_cell_formula_units_Z 2
_cell_length_a 12.4741(4)
_cell_length_b 16.7555(6)
_cell_length_c 14.1454(5)
_cell_measurement_reflns_used 9864
_cell_measurement_temperature 100(2)
_cell_measurement_theta_max 65.030
_cell_measurement_theta_min 2.637
_cell_volume 2664.51(17)
_computing_structure_refinement 'SHELXL-2016/6 (Sheldrick, 2016)'
_computing_structure_solution 'SHELXT 2014/5 (Sheldrick, 2014)'
_diffrn_ambient_temperature 100(2)
_diffrn_measured_fraction_theta_full 0.983
_diffrn_measured_fraction_theta_max 0.983
_diffrn_measurement_device_type CCD
_diffrn_measurement_method 'Mixed Phi and Omega Scan'
_diffrn_radiation_type CuK\a
_diffrn_radiation_wavelength 1.54178
_diffrn_reflns_av_R_equivalents 0.0419
_diffrn_reflns_av_unetI/netI 0.0558
_diffrn_reflns_Laue_measured_fraction_full 0.983
_diffrn_reflns_Laue_measured_fraction_max 0.983
_diffrn_reflns_limit_h_max 14
_diffrn_reflns_limit_h_min -14
_diffrn_reflns_limit_k_max 19
_diffrn_reflns_limit_k_min -19
_diffrn_reflns_limit_l_max 14
_diffrn_reflns_limit_l_min -16
_diffrn_reflns_number 25547
_diffrn_reflns_point_group_measured_fraction_full 0.898
_diffrn_reflns_point_group_measured_fraction_max 0.897
_diffrn_reflns_theta_full 65.094
_diffrn_reflns_theta_max 65.094
_diffrn_reflns_theta_min 3.467
_diffrn_source 'Sealed Tube'
_exptl_absorpt_coefficient_mu 3.953
_exptl_absorpt_correction_type multi-scan
_exptl_crystal_colour Yellow
_exptl_crystal_density_diffrn 1.329
_exptl_crystal_description Plate
_exptl_crystal_F_000 1124
_exptl_crystal_size_max 0.800
_exptl_crystal_size_mid 0.600
_exptl_crystal_size_min 0.200
_exptl_transmission_factor_max 1
_exptl_transmission_factor_min 0.552
_refine_diff_density_max 1.608
_refine_diff_density_min -1.038
_refine_diff_density_rms 0.093
_refine_ls_abs_structure_details
;
 Flack x determined using 3210 quotients [(I+)-(I-)]/[(I+)+(I-)]
 (Parsons, Flack and Wagner, Acta Cryst. B69 (2013) 249-259).
;
_refine_ls_extinction_method none
_refine_ls_goodness_of_fit_ref 1.109
_refine_ls_hydrogen_treatment constr
_refine_ls_matrix_type full
_refine_ls_number_parameters 727
_refine_ls_number_reflns 8167
_refine_ls_number_restraints 153
_refine_ls_restrained_S_all 1.108
_refine_ls_R_factor_all 0.0501
_refine_ls_R_factor_gt 0.0484
_refine_ls_shift/su_max 0.001
_refine_ls_shift/su_mean 0.000
_refine_ls_structure_factor_coef Fsqd
_refine_ls_weighting_details 'w=1/[\s^2^(Fo^2^)+(0.1000P)^2^+0.6170P] where P=(Fo^2^+2Fc^2^)/3'
_refine_ls_weighting_scheme calc
_refine_ls_wR_factor_gt 0.1353
_refine_ls_wR_factor_ref 0.1376
_reflns_Friedel_coverage 0.760
_reflns_Friedel_fraction_full 0.806
_reflns_Friedel_fraction_max 0.806
_reflns_number_gt 7852
_reflns_number_total 8167
_reflns_threshold_expression 'I > 2\s(I)'
_cod_data_source_file cs9b03012_si_001.cif
_cod_data_source_block Cpx_5c
_cod_original_cell_volume 2664.50(16)
_cod_original_sg_symbol_H-M 'P 21'
_cod_database_code 4516255
_shelx_shelxl_version_number 2016/6
_shelx_space_group_comment
;
The symmetry employed for this shelxl refinement is uniquely defined
by the following loop, which should always be used as a source of
symmetry information in preference to the above space-group names.
They are only intended as comments.
;
_shelx_estimated_absorpt_t_min 0.144
_shelx_estimated_absorpt_t_max 0.505

loop_
_space_group_symop_operation_xyz
'x, y, z'
'-x, y+1/2, -z'

loop_
_atom_site_label
_atom_site_type_symbol
_atom_site_fract_x
_atom_site_fract_y
_atom_site_fract_z
_atom_site_U_iso_or_equiv
_atom_site_adp_type
_atom_site_occupancy
_atom_site_site_symmetry_order
_atom_site_calc_flag
_atom_site_refinement_flags_posn
_atom_site_refinement_flags_adp
_atom_site_refinement_flags_occupancy
_atom_site_disorder_assembly
_atom_site_disorder_group
C47A C 0.964(2) 0.1674(16) -0.0030(18) 0.111(8) Uani 0.60(2) 1 d D U P A 1
H47A H 1.040154 0.171041 -0.007372 0.167 Uiso 0.60(2) 1 calc R U P A 1
H47B H 0.939178 0.220817 0.007734 0.167 Uiso 0.60(2) 1 calc R U P A 1
H47C H 0.903710 0.144841 -0.068317 0.167 Uiso 0.60(2) 1 calc R U P A 1
C48A C 0.9777(14) 0.1151(11) 0.0866(12) 0.069(4) Uani 0.60(2) 1 d D U P A 1
C49A C 1.026(2) 0.0413(12) 0.1014(14) 0.071(5) Uani 0.60(2) 1 d D . P A 1
H49A H 1.052593 0.020815 0.052624 0.085 Uiso 0.60(2) 1 calc R U P A 1
C50A C 1.0373(17) -0.0047(13) 0.1855(13) 0.078(6) Uani 0.60(2) 1 d D . P A 1
H50A H 1.073124 -0.055938 0.195521 0.094 Uiso 0.60(2) 1 calc R U P A 1
C51A C 0.9969(15) 0.0234(11) 0.2549(13) 0.069(4) Uani 0.60(2) 1 d D . P A 1
H51A H 1.003711 -0.008172 0.313086 0.083 Uiso 0.60(2) 1 calc R U P A 1
C52A C 0.9466(16) 0.0973(11) 0.2393(13) 0.071(5) Uani 0.60(2) 1 d D . P A 1
H52A H 0.918636 0.117081 0.287499 0.085 Uiso 0.60(2) 1 calc R U P A 1
C53A C 0.935(2) 0.1438(13) 0.1557(14) 0.078(6) Uani 0.60(2) 1 d D . P A 1
H53A H 0.899253 0.194957 0.145446 0.094 Uiso 0.60(2) 1 calc R U P A 1
C47B C 1.086(3) -0.041(2) 0.254(3) 0.111(8) Uani 0.40(2) 1 d D U P A 2
H47D H 1.147932 -0.025839 0.322886 0.167 Uiso 0.40(2) 1 calc R U P A 2
H47E H 1.118472 -0.078008 0.219798 0.167 Uiso 0.40(2) 1 calc R U P A 2
H47F H 1.019807 -0.066320 0.262462 0.167 Uiso 0.40(2) 1 calc R U P A 2
C48B C 1.042(2) 0.0315(19) 0.188(3) 0.097(12) Uani 0.40(2) 1 d D U P A 2
C49B C 1.051(3) 0.040(2) 0.097(3) 0.100(14) Uani 0.40(2) 1 d D U P A 2
H49B H 1.088713 -0.001190 0.076417 0.120 Uiso 0.40(2) 1 calc R U P A 2
C50B C 1.007(3) 0.105(2) 0.033(3) 0.131(17) Uani 0.40(2) 1 d D U P A 2
H50B H 1.014295 0.109529 -0.031184 0.157 Uiso 0.40(2) 1 calc R U P A 2
C51B C 0.953(3) 0.162(2) 0.065(3) 0.097(12) Uani 0.40(2) 1 d D U P A 2
H51B H 0.915762 0.204192 0.018035 0.117 Uiso 0.40(2) 1 calc R U P A 2
C52B C 0.949(4) 0.163(2) 0.160(3) 0.100(14) Uani 0.40(2) 1 d D U P A 2
H52B H 0.916691 0.206131 0.182556 0.120 Uiso 0.40(2) 1 calc R U P A 2
C53B C 0.996(4) 0.095(2) 0.220(3) 0.131(17) Uani 0.40(2) 1 d D U P A 2
H53B H 0.997328 0.092248 0.287352 0.157 Uiso 0.40(2) 1 calc R U P A 2
S1A S 0.7028(4) 0.3576(3) 0.9772(3) 0.0494(10) Uani 0.663(6) 1 d D . P B 1
F1A F 0.8283(11) 0.4860(9) 1.0480(11) 0.091(3) Uani 0.663(6) 1 d D . P B 1
F2A F 0.6841(15) 0.4724(9) 1.0908(11) 0.111(5) Uani 0.663(6) 1 d D . P B 1
F3A F 0.6462(10) 0.5086(8) 0.9372(10) 0.091(3) Uani 0.663(6) 1 d D . P B 1
O5A O 0.7787(13) 0.3130(8) 1.0704(10) 0.064(4) Uani 0.663(6) 1 d D . P B 1
O6A O 0.7308(14) 0.3518(9) 0.8905(11) 0.090(4) Uani 0.663(6) 1 d D . P B 1
O7A O 0.5774(8) 0.3417(8) 0.9454(9) 0.074(3) Uani 0.663(6) 1 d D . P B 1
C46A C 0.7139(15) 0.4602(10) 1.0137(12) 0.069(4) Uani 0.663(6) 1 d D . P B 1
O3A O 0.3472(10) 0.7642(9) 0.6882(9) 0.037(3) Uani 0.577(13) 1 d D . P C 1
O4A O 0.5171(8) 0.7521(9) 0.8395(8) 0.040(2) Uani 0.577(13) 1 d D . P C 1
C28A C 0.4748(13) 0.7634(14) 0.7258(15) 0.039(5) Uani 0.577(13) 1 d D . P C 1
C29A C 0.316(2) 0.7664(16) 0.7709(15) 0.057(4) Uani 0.577(13) 1 d D . P C 1
H29A H 0.240395 0.737600 0.753839 0.069 Uiso 0.577(13) 1 calc R U P C 1
H29B H 0.308716 0.821873 0.791537 0.069 Uiso 0.577(13) 1 calc R U P C 1
C30A C 0.4204(12) 0.7239(12) 0.8551(12) 0.057(4) Uani 0.577(13) 1 d D . P C 1
H30A H 0.428574 0.737992 0.925887 0.069 Uiso 0.577(13) 1 calc R U P C 1
H30B H 0.412259 0.665287 0.846054 0.069 Uiso 0.577(13) 1 calc R U P C 1
C31A C 0.5206(11) 0.8449(8) 0.7154(10) 0.033(3) Uani 0.577(13) 1 d D . P C 1
H31A H 0.602563 0.850959 0.771269 0.039 Uiso 0.577(13) 1 calc R U P C 1
H31B H 0.470618 0.885893 0.727354 0.039 Uiso 0.577(13) 1 calc R U P C 1
C32A C 0.5217(18) 0.8611(12) 0.6085(14) 0.030(2) Uani 0.577(13) 1 d D . P C 1
C33A C 0.3933(11) 0.8607(9) 0.5225(9) 0.035(3) Uani 0.577(13) 1 d D . P C 1
H33A H 0.346950 0.901549 0.538035 0.053 Uiso 0.577(13) 1 calc R U P C 1
H33B H 0.357657 0.808139 0.520115 0.053 Uiso 0.577(13) 1 calc R U P C 1
H33C H 0.393163 0.872094 0.454536 0.053 Uiso 0.577(13) 1 calc R U P C 1
C34A C 0.5676(12) 0.9453(8) 0.6063(12) 0.038(3) Uani 0.577(13) 1 d D . P C 1
H34A H 0.518810 0.984096 0.622065 0.057 Uiso 0.577(13) 1 calc R U P C 1
H34B H 0.562870 0.956180 0.536531 0.057 Uiso 0.577(13) 1 calc R U P C 1
H34C H 0.650442 0.949570 0.658846 0.057 Uiso 0.577(13) 1 calc R U P C 1
S1B S 0.7497(8) 0.3628(7) 0.9756(8) 0.0494(10) Uani 0.337(6) 1 d D . P B 2
F1B F 0.813(2) 0.5014(19) 1.072(2) 0.091(3) Uani 0.337(6) 1 d D . P B 2
F2B F 0.626(3) 0.4723(18) 1.017(2) 0.111(5) Uani 0.337(6) 1 d D . P B 2
F3B F 0.6943(19) 0.5092(15) 0.9116(16) 0.091(3) Uani 0.337(6) 1 d D . P B 2
O5B O 0.765(3) 0.339(2) 1.0780(16) 0.064(4) Uani 0.337(6) 1 d D . P B 2
O6B O 0.8504(19) 0.3689(17) 0.957(2) 0.090(4) Uani 0.337(6) 1 d D . P B 2
O7B O 0.6398(16) 0.3404(17) 0.8909(15) 0.074(3) Uani 0.337(6) 1 d D . P B 2
C46B C 0.719(3) 0.4643(14) 0.997(2) 0.069(4) Uani 0.337(6) 1 d D . P B 2
O3B O 0.3176(14) 0.7250(14) 0.6585(12) 0.043(4) Uani 0.423(13) 1 d D . P C 2
O4B O 0.4894(15) 0.7822(11) 0.7847(18) 0.044(4) Uani 0.423(13) 1 d D . P C 2
C28B C 0.4355(17) 0.7519(19) 0.677(2) 0.041(5) Uani 0.423(13) 1 d D . P C 2
C29B C 0.311(3) 0.727(3) 0.755(2) 0.075(8) Uani 0.423(13) 1 d D . P C 2
H29C H 0.333922 0.674491 0.790704 0.090 Uiso 0.423(13) 1 calc R U P C 2
H29D H 0.229936 0.740467 0.745116 0.090 Uiso 0.423(13) 1 calc R U P C 2
C30B C 0.402(2) 0.793(2) 0.819(2) 0.075(8) Uani 0.423(13) 1 d D . P C 2
H30C H 0.366661 0.847141 0.801849 0.090 Uiso 0.423(13) 1 calc R U P C 2
H30D H 0.433442 0.784186 0.895790 0.090 Uiso 0.423(13) 1 calc R U P C 2
C31B C 0.4140(17) 0.8199(12) 0.5967(15) 0.037(5) Uani 0.423(13) 1 d D . P C 2
H31C H 0.363999 0.860648 0.608975 0.044 Uiso 0.423(13) 1 calc R U P C 2
H31D H 0.366567 0.797575 0.525819 0.044 Uiso 0.423(13) 1 calc R U P C 2
C32B C 0.522(3) 0.8633(17) 0.5946(17) 0.030(2) Uani 0.423(13) 1 d D . P C 2
C33B C 0.4774(16) 0.9151(11) 0.4957(14) 0.034(4) Uani 0.423(13) 1 d D . P C 2
H33D H 0.455469 0.880961 0.433881 0.052 Uiso 0.423(13) 1 calc R U P C 2
H33E H 0.540237 0.952148 0.500194 0.052 Uiso 0.423(13) 1 calc R U P C 2
H33F H 0.407596 0.945488 0.489814 0.052 Uiso 0.423(13) 1 calc R U P C 2
C34B C 0.5756(19) 0.9173(12) 0.6907(15) 0.043(5) Uani 0.423(13) 1 d D . P C 2
H34D H 0.511522 0.945679 0.699017 0.065 Uiso 0.423(13) 1 calc R U P C 2
H34E H 0.629160 0.956066 0.681464 0.065 Uiso 0.423(13) 1 calc R U P C 2
H34F H 0.620217 0.884938 0.753216 0.065 Uiso 0.423(13) 1 calc R U P C 2
Pd1 Pd 0.55010(3) 0.74691(4) 0.40545(3) 0.02485(17) Uani 1 1 d . . . . .
P1 P 0.61770(14) 0.78415(11) 0.57979(13) 0.0260(4) Uani 1 1 d . . . . .
O1 O 0.7997(6) 0.8692(4) 0.7821(4) 0.0483(15) Uani 1 1 d . . . . .
O2 O 0.9644(5) 0.8251(5) 0.4825(5) 0.0554(19) Uani 1 1 d . . . . .
N1 N 0.4778(5) 0.7178(4) 0.2434(5) 0.0317(13) Uani 1 1 d . . . . .
H1A H 0.409959 0.746812 0.210200 0.038 Uiso 1 1 calc R U . . .
H1B H 0.530051 0.735196 0.218802 0.038 Uiso 1 1 calc R U . . .
C1 C 0.7705(6) 0.8215(5) 0.6149(6) 0.0321(15) Uani 1 1 d . . . . .
C2 C 0.8467(8) 0.8552(5) 0.7142(6) 0.0405(18) Uani 1 1 d . . . . .
C3 C 0.8763(12) 0.9026(8) 0.8821(7) 0.074(3) Uani 1 1 d . . . . .
H3A H 0.943664 0.866570 0.918671 0.110 Uiso 1 1 calc R U . . .
H3B H 0.831828 0.909453 0.924092 0.110 Uiso 1 1 calc R U . . .
H3C H 0.905883 0.954503 0.871845 0.110 Uiso 1 1 calc R U . . .
C4 C 0.9658(8) 0.8735(6) 0.7368(7) 0.053(2) Uani 1 1 d . . . . .
H4 H 1.017409 0.894074 0.803831 0.063 Uiso 1 1 calc R U . . .
C5 C 1.0077(8) 0.8617(6) 0.6619(8) 0.055(2) Uani 1 1 d . . . . .
H5 H 1.088450 0.872986 0.677991 0.066 Uiso 1 1 calc R U . . .
C6 C 0.9322(7) 0.8334(6) 0.5638(7) 0.0429(19) Uani 1 1 d . . . . .
C7 C 1.0838(8) 0.8453(9) 0.5026(10) 0.078(4) Uani 1 1 d . . . . .
H7A H 1.103604 0.898014 0.535725 0.117 Uiso 1 1 calc R U . . .
H7B H 1.091149 0.846243 0.436409 0.117 Uiso 1 1 calc R U . . .
H7C H 1.138556 0.805428 0.549618 0.117 Uiso 1 1 calc R U . . .
C8 C 0.8142(6) 0.8122(5) 0.5393(6) 0.0337(15) Uani 1 1 d . . . . .
C9 C 0.7446(6) 0.7867(5) 0.4274(6) 0.0314(15) Uani 1 1 d . . . . .
C10 C 0.7680(6) 0.7118(5) 0.3929(6) 0.0374(17) Uani 1 1 d . . . . .
C11 C 0.8240(7) 0.6438(5) 0.4721(7) 0.0416(18) Uani 1 1 d . . . . .
H11 H 0.828645 0.661118 0.541384 0.050 Uiso 1 1 calc R U . . .
C12 C 0.7480(10) 0.5681(5) 0.4379(8) 0.054(2) Uani 1 1 d . . . . .
H12A H 0.760176 0.541991 0.381310 0.081 Uiso 1 1 calc R U . . .
H12B H 0.663903 0.582209 0.412899 0.081 Uiso 1 1 calc R U . . .
H12C H 0.771328 0.531569 0.497681 0.081 Uiso 1 1 calc R U . . .
C13 C 0.9504(11) 0.6262(9) 0.4856(11) 0.079(5) Uani 1 1 d . . . . .
H13A H 0.947196 0.605748 0.419522 0.118 Uiso 1 1 calc R U . . .
H13B H 0.987293 0.586183 0.540896 0.118 Uiso 1 1 calc R U . . .
H13C H 0.997618 0.675341 0.505109 0.118 Uiso 1 1 calc R U . . .
C14 C 0.7494(7) 0.7011(5) 0.2904(6) 0.0372(16) Uani 1 1 d . . . . .
H14 H 0.763167 0.650010 0.268549 0.045 Uiso 1 1 calc R U . . .
C15 C 0.7110(6) 0.7632(4) 0.2181(6) 0.0351(18) Uani 1 1 d . . . . .
C16 C 0.7034(7) 0.7552(8) 0.1081(6) 0.047(2) Uani 1 1 d . . . . .
H16 H 0.630956 0.784975 0.059432 0.057 Uiso 1 1 calc R U . . .
C17 C 0.6923(10) 0.6716(7) 0.0674(8) 0.060(2) Uani 1 1 d . . . . .
H17A H 0.762821 0.640890 0.112475 0.091 Uiso 1 1 calc R U . . .
H17B H 0.685489 0.672652 -0.004294 0.091 Uiso 1 1 calc R U . . .
H17C H 0.621164 0.646619 0.067224 0.091 Uiso 1 1 calc R U . . .
C18 C 0.8127(10) 0.7975(7) 0.1054(8) 0.060(3) Uani 1 1 d . . . . .
H18A H 0.885243 0.768404 0.150067 0.090 Uiso 1 1 calc R U . . .
H18B H 0.817671 0.852259 0.131279 0.090 Uiso 1 1 calc R U . . .
H18C H 0.804115 0.798501 0.033208 0.090 Uiso 1 1 calc R U . . .
C19 C 0.6812(7) 0.8354(5) 0.2487(6) 0.0351(16) Uani 1 1 d . . . . .
H19 H 0.648298 0.876293 0.197685 0.042 Uiso 1 1 calc R U . . .
C20 C 0.6974(6) 0.8506(5) 0.3503(6) 0.0312(15) Uani 1 1 d . . . . .
C21 C 0.6748(7) 0.9317(5) 0.3809(6) 0.0374(16) Uani 1 1 d . . . . .
H21 H 0.682681 0.928532 0.454213 0.045 Uiso 1 1 calc R U . . .
C22 C 0.5493(10) 0.9605(6) 0.3103(8) 0.062(3) Uani 1 1 d . . . . .
H22A H 0.539039 0.963569 0.237673 0.093 Uiso 1 1 calc R U . . .
H22B H 0.536874 1.013383 0.333359 0.093 Uiso 1 1 calc R U . . .
H22C H 0.491222 0.922925 0.314465 0.093 Uiso 1 1 calc R U . . .
C23 C 0.7688(10) 0.9920(6) 0.3801(8) 0.061(3) Uani 1 1 d . . . . .
H23A H 0.848543 0.973558 0.428022 0.091 Uiso 1 1 calc R U . . .
H23B H 0.754158 1.044461 0.402862 0.091 Uiso 1 1 calc R U . . .
H23C H 0.762987 0.996092 0.308935 0.091 Uiso 1 1 calc R U . . .
C24 C 0.6309(6) 0.7015(5) 0.6751(6) 0.0330(15) Uani 1 1 d . . . . .
C25 C 0.6636(8) 0.6256(5) 0.6336(7) 0.0430(19) Uani 1 1 d . . . . .
H25A H 0.654013 0.579263 0.671513 0.065 Uiso 1 1 calc R U . . .
H25B H 0.746446 0.628993 0.644122 0.065 Uiso 1 1 calc R U . . .
H25C H 0.611283 0.619947 0.558625 0.065 Uiso 1 1 calc R U . . .
C26 C 0.7257(7) 0.7108(6) 0.7888(6) 0.0465(19) Uani 1 1 d . . . . .
H26A H 0.705522 0.756416 0.821363 0.070 Uiso 1 1 calc R U . . .
H26B H 0.803548 0.719659 0.789293 0.070 Uiso 1 1 calc R U . . .
H26C H 0.728359 0.662154 0.828302 0.070 Uiso 1 1 calc R U . . .
C27 C 0.5067(7) 0.6931(5) 0.6717(6) 0.0375(18) Uani 1 1 d . . . . .
H27A H 0.503037 0.642605 0.706622 0.045 Uiso 1 1 calc R U . C 1
H27B H 0.446790 0.689900 0.597625 0.045 Uiso 1 1 calc R U . C 1
C35 C 0.3864(6) 0.7103(5) 0.3844(5) 0.0289(14) Uani 1 1 d . . . . .
C36 C 0.3649(7) 0.6347(5) 0.4108(6) 0.0387(17) Uani 1 1 d . . . . .
H36 H 0.430554 0.603425 0.456234 0.046 Uiso 1 1 calc R U . . .
C37 C 0.2514(8) 0.6022(6) 0.3739(7) 0.049(2) Uani 1 1 d . . . . .
H37 H 0.240804 0.550045 0.394771 0.059 Uiso 1 1 calc R U . . .
C38 C 0.1545(8) 0.6455(7) 0.3075(8) 0.054(3) Uani 1 1 d . . . . .
C39 C 0.0310(8) 0.6089(9) 0.2623(10) 0.075(4) Uani 1 1 d . . . . .
H39A H 0.004996 0.597533 0.187617 0.112 Uiso 1 1 calc R U . . .
H39B H -0.024659 0.646446 0.270556 0.112 Uiso 1 1 calc R U . . .
H39C H 0.032791 0.559259 0.299512 0.112 Uiso 1 1 calc R U . . .
C40 C 0.1734(7) 0.7227(6) 0.2784(9) 0.058(3) Uani 1 1 d . . . . .
H40 H 0.107577 0.753300 0.231983 0.069 Uiso 1 1 calc R U . . .
C41 C 0.2883(6) 0.7548(6) 0.3173(6) 0.0410(17) Uani 1 1 d . . . . .
H41 H 0.299517 0.807292 0.297808 0.049 Uiso 1 1 calc R U . . .
C42 C 0.4487(8) 0.6337(5) 0.2098(7) 0.0439(18) Uani 1 1 d . . . . .
H42A H 0.393401 0.613468 0.237635 0.053 Uiso 1 1 calc R U . . .
H42B H 0.522610 0.601834 0.242344 0.053 Uiso 1 1 calc R U . . .
C43 C 0.3943(9) 0.6196(6) 0.0949(7) 0.052(2) Uani 1 1 d . . . . .
H43A H 0.316586 0.647300 0.062448 0.062 Uiso 1 1 calc R U . . .
H43B H 0.446162 0.643272 0.065567 0.062 Uiso 1 1 calc R U . . .
C44 C 0.376(2) 0.5340(9) 0.0663(12) 0.107(6) Uani 1 1 d . . . . .
H44A H 0.315329 0.512426 0.086798 0.128 Uiso 1 1 calc R U . . .
H44B H 0.451392 0.505091 0.107333 0.128 Uiso 1 1 calc R U . . .
C45 C 0.3367(17) 0.5170(12) -0.0510(15) 0.118(7) Uani 1 1 d . . . . .
H45A H 0.262916 0.546045 -0.092521 0.177 Uiso 1 1 calc R U . . .
H45B H 0.323097 0.459614 -0.064034 0.177 Uiso 1 1 calc R U . . .
H45C H 0.398929 0.534527 -0.071017 0.177 Uiso 1 1 calc R U . . .

loop_
_atom_site_aniso_label
_atom_site_aniso_U_11
_atom_site_aniso_U_22
_atom_site_aniso_U_33
_atom_site_aniso_U_23
_atom_site_aniso_U_13
_atom_site_aniso_U_12
C47A 0.101(16) 0.113(18) 0.085(15) 0.010(13) 0.008(13) -0.022(14)
C48A 0.058(7) 0.086(12) 0.070(9) -0.017(7) 0.034(7) -0.010(7)
C49A 0.049(7) 0.111(14) 0.052(8) -0.017(8) 0.021(6) -0.002(8)
C50A 0.048(7) 0.127(19) 0.047(9) -0.034(10) 0.010(7) -0.008(11)
C51A 0.058(7) 0.086(12) 0.070(9) -0.017(7) 0.034(7) -0.010(7)
C52A 0.049(7) 0.111(14) 0.052(8) -0.017(8) 0.021(6) -0.002(8)
C53A 0.048(7) 0.127(19) 0.047(9) -0.034(10) 0.010(7) -0.008(11)
C47B 0.101(16) 0.113(18) 0.085(15) 0.010(13) 0.008(13) -0.022(14)
C48B 0.063(14) 0.09(2) 0.10(2) -0.045(19) 0.000(14) -0.010(13)
C49B 0.07(2) 0.065(17) 0.16(3) -0.066(19) 0.05(2) -0.010(13)
C50B 0.14(3) 0.19(4) 0.12(3) -0.10(3) 0.10(3) -0.09(3)
C51B 0.063(14) 0.09(2) 0.10(2) -0.045(19) 0.000(14) -0.010(13)
C52B 0.07(2) 0.065(17) 0.16(3) -0.066(19) 0.05(2) -0.010(13)
C53B 0.14(3) 0.19(4) 0.12(3) -0.10(3) 0.10(3) -0.09(3)
S1A 0.047(3) 0.0529(17) 0.0397(13) -0.0048(11) 0.011(2) 0.002(2)
F1A 0.069(4) 0.067(5) 0.090(6) -0.007(4) -0.008(4) -0.005(4)
F2A 0.159(14) 0.098(8) 0.103(10) -0.048(9) 0.082(11) -0.020(9)
F3A 0.069(4) 0.067(5) 0.090(6) -0.007(4) -0.008(4) -0.005(4)
O5A 0.056(6) 0.053(10) 0.071(6) 0.012(6) 0.016(4) 0.022(6)
O6A 0.115(10) 0.087(9) 0.101(10) -0.013(7) 0.076(9) -0.001(8)
O7A 0.050(6) 0.089(8) 0.047(6) -0.010(5) -0.011(4) -0.011(5)
C46A 0.059(6) 0.082(9) 0.061(8) -0.009(6) 0.020(6) 0.004(6)
O3A 0.015(5) 0.055(9) 0.035(6) 0.000(5) 0.005(4) -0.001(4)
O4A 0.046(5) 0.053(6) 0.022(5) 0.017(6) 0.016(4) 0.007(6)
C28A 0.034(9) 0.064(15) 0.019(10) 0.000(10) 0.012(8) -0.005(8)
C29A 0.044(6) 0.099(13) 0.039(6) 0.007(6) 0.028(5) -0.001(6)
C30A 0.044(6) 0.099(13) 0.039(6) 0.007(6) 0.028(5) -0.001(6)
C31A 0.030(6) 0.044(8) 0.027(7) 0.003(5) 0.015(5) 0.011(5)
C32A 0.039(4) 0.027(4) 0.026(5) 0.004(4) 0.016(4) 0.000(3)
C33A 0.037(7) 0.050(8) 0.019(6) 0.002(5) 0.013(5) 0.006(6)
C34A 0.040(7) 0.026(7) 0.050(8) -0.010(6) 0.021(6) -0.003(5)
S1B 0.047(3) 0.0529(17) 0.0397(13) -0.0048(11) 0.011(2) 0.002(2)
F1B 0.069(4) 0.067(5) 0.090(6) -0.007(4) -0.008(4) -0.005(4)
F2B 0.159(14) 0.098(8) 0.103(10) -0.048(9) 0.082(11) -0.020(9)
F3B 0.069(4) 0.067(5) 0.090(6) -0.007(4) -0.008(4) -0.005(4)
O5B 0.056(6) 0.053(10) 0.071(6) 0.012(6) 0.016(4) 0.022(6)
O6B 0.115(10) 0.087(9) 0.101(10) -0.013(7) 0.076(9) -0.001(8)
O7B 0.050(6) 0.089(8) 0.047(6) -0.010(5) -0.011(4) -0.011(5)
C46B 0.059(6) 0.082(9) 0.061(8) -0.009(6) 0.020(6) 0.004(6)
O3B 0.040(9) 0.069(13) 0.026(8) 0.004(7) 0.021(7) -0.019(8)
O4B 0.053(9) 0.054(10) 0.045(13) -0.005(10) 0.040(10) -0.015(8)
C28B 0.035(12) 0.057(13) 0.039(15) -0.007(16) 0.025(11) -0.004(14)
C29B 0.066(13) 0.12(2) 0.055(12) -0.023(11) 0.044(11) -0.048(13)
C30B 0.066(13) 0.12(2) 0.055(12) -0.023(11) 0.044(11) -0.048(13)
C31B 0.045(10) 0.043(11) 0.036(11) -0.016(8) 0.031(9) -0.003(9)
C32B 0.039(4) 0.027(4) 0.026(5) 0.004(4) 0.016(4) 0.000(3)
C33B 0.041(9) 0.036(10) 0.039(10) -0.007(7) 0.029(8) 0.000(7)
C34B 0.058(12) 0.039(11) 0.048(11) -0.005(8) 0.036(10) -0.004(9)
Pd1 0.0199(2) 0.0288(3) 0.0263(3) 0.0001(2) 0.01038(18) -0.0018(2)
P1 0.0249(8) 0.0281(8) 0.0256(9) 0.0004(7) 0.0116(7) -0.0021(6)
O1 0.057(4) 0.051(4) 0.028(3) -0.011(2) 0.009(3) -0.013(3)
O2 0.022(3) 0.099(6) 0.043(3) 0.019(3) 0.012(3) -0.009(3)
N1 0.027(3) 0.038(3) 0.032(3) -0.003(2) 0.015(3) -0.010(2)
C1 0.025(3) 0.036(4) 0.028(4) 0.001(3) 0.004(3) -0.007(3)
C2 0.045(4) 0.039(4) 0.029(4) 0.004(3) 0.008(4) -0.006(3)
C3 0.093(8) 0.080(8) 0.028(5) -0.017(5) 0.008(5) -0.027(7)
C4 0.046(5) 0.054(6) 0.036(5) 0.002(4) -0.003(4) -0.017(4)
C5 0.032(4) 0.066(6) 0.047(5) 0.016(4) -0.002(4) -0.013(4)
C6 0.026(4) 0.060(6) 0.037(4) 0.013(4) 0.008(3) -0.009(3)
C7 0.031(4) 0.129(11) 0.071(7) 0.031(7) 0.019(5) -0.023(6)
C8 0.022(3) 0.041(4) 0.037(4) 0.007(3) 0.012(3) -0.003(3)
C9 0.022(3) 0.037(4) 0.032(4) 0.007(3) 0.009(3) 0.004(3)
C10 0.025(3) 0.045(4) 0.046(5) 0.015(4) 0.020(3) 0.008(3)
C11 0.037(4) 0.042(5) 0.052(5) 0.019(4) 0.025(4) 0.018(3)
C12 0.080(7) 0.038(5) 0.056(6) 0.010(4) 0.041(5) 0.014(4)
C13 0.059(6) 0.112(11) 0.085(8) 0.061(8) 0.048(6) 0.050(7)
C14 0.039(4) 0.039(4) 0.044(4) 0.004(3) 0.028(4) 0.007(3)
C15 0.032(3) 0.039(6) 0.040(4) 0.000(3) 0.021(3) -0.001(3)
C16 0.051(4) 0.060(6) 0.037(4) 0.008(5) 0.025(3) 0.003(5)
C17 0.072(6) 0.065(7) 0.055(6) -0.001(5) 0.038(5) -0.004(5)
C18 0.071(6) 0.073(7) 0.058(6) 0.005(5) 0.050(5) -0.006(5)
C19 0.034(4) 0.034(4) 0.039(4) 0.009(3) 0.017(3) -0.002(3)
C20 0.025(3) 0.034(4) 0.034(4) 0.006(3) 0.012(3) 0.000(3)
C21 0.041(4) 0.033(4) 0.036(4) -0.002(3) 0.014(4) -0.009(3)
C22 0.073(6) 0.041(5) 0.049(5) 0.000(4) 0.006(5) 0.028(5)
C23 0.094(7) 0.045(5) 0.059(6) -0.008(4) 0.047(6) -0.039(5)
C24 0.035(4) 0.030(4) 0.038(4) 0.002(3) 0.019(3) -0.002(3)
C25 0.049(4) 0.029(4) 0.059(5) 0.003(3) 0.031(4) 0.001(3)
C26 0.039(4) 0.065(5) 0.030(4) 0.011(4) 0.010(4) -0.003(4)
C27 0.039(4) 0.047(5) 0.029(4) 0.011(3) 0.018(3) -0.006(3)
C35 0.022(3) 0.037(3) 0.029(4) -0.011(3) 0.012(3) -0.004(3)
C36 0.036(4) 0.046(5) 0.034(4) -0.007(3) 0.015(3) -0.017(3)
C37 0.050(5) 0.061(6) 0.050(5) -0.010(4) 0.034(4) -0.021(4)
C38 0.032(4) 0.083(7) 0.054(5) -0.032(5) 0.026(4) -0.017(4)
C39 0.034(4) 0.115(10) 0.084(8) -0.030(7) 0.032(5) -0.023(5)
C40 0.029(4) 0.056(7) 0.084(7) -0.020(4) 0.020(4) 0.001(3)
C41 0.026(3) 0.040(5) 0.053(4) -0.006(4) 0.015(3) 0.000(4)
C42 0.053(5) 0.036(4) 0.052(5) -0.002(3) 0.031(4) 0.006(4)
C43 0.063(6) 0.052(6) 0.042(5) -0.003(4) 0.025(5) -0.008(4)
C44 0.204(19) 0.063(9) 0.076(8) -0.029(7) 0.082(11) -0.047(10)
C45 0.116(12) 0.105(14) 0.126(15) -0.072(12) 0.047(12) -0.012(10)

loop_
_atom_type_symbol
_atom_type_description
_atom_type_scat_dispersion_real
_atom_type_scat_dispersion_imag
_atom_type_scat_source
C C 0.0181 0.0091 'International Tables Vol C Tables 4.2.6.8 and 6.1.1.4'
H H 0.0000 0.0000 'International Tables Vol C Tables 4.2.6.8 and 6.1.1.4'
F F 0.0727 0.0534 'International Tables Vol C Tables 4.2.6.8 and 6.1.1.4'
N N 0.0311 0.0180 'International Tables Vol C Tables 4.2.6.8 and 6.1.1.4'
O O 0.0492 0.0322 'International Tables Vol C Tables 4.2.6.8 and 6.1.1.4'
P P 0.2955 0.4335 'International Tables Vol C Tables 4.2.6.8 and 6.1.1.4'
Pd Pd 0.1215 3.9337 'International Tables Vol C Tables 4.2.6.8 and 6.1.1.4'
S S 0.3331 0.5567 'International Tables Vol C Tables 4.2.6.8 and 6.1.1.4'

loop_
_geom_angle_atom_site_label_1
_geom_angle_atom_site_label_2
_geom_angle_atom_site_label_3
_geom_angle
C48A C47A H47A 109.5
C48A C47A H47B 109.5
H47A C47A H47B 109.5
C48A C47A H47C 109.5
H47A C47A H47C 109.5
H47B C47A H47C 109.5
C49A C48A C53A 119.4(13)
C49A C48A C47A 123.4(17)
C53A C48A C47A 117.3(17)
C48A C49A C50A 121.3(13)
C48A C49A H49A 119.4
C50A C49A H49A 119.4
C51A C50A C49A 119.9(14)
C51A C50A H50A 120.0
C49A C50A H50A 120.0
C52A C51A C50A 118.9(13)
C52A C51A H51A 120.5
C50A C51A H51A 120.5
C51A C52A C53A 121.6(13)
C51A C52A H52A 119.2
C53A C52A H52A 119.2
C52A C53A C48A 118.9(14)
C52A C53A H53A 120.5
C48A C53A H53A 120.5
C48B C47B H47D 109.5
C48B C47B H47E 109.5
H47D C47B H47E 109.5
C48B C47B H47F 109.5
H47D C47B H47F 109.5
H47E C47B H47F 109.5
C49B C48B C53B 117(3)
C49B C48B C47B 122(2)
C53B C48B C47B 122(3)
C48B C49B C50B 123(3)
C48B C49B H49B 118.5
C50B C49B H49B 118.5
C51B C50B C49B 117(4)
C51B C50B H50B 121.7
C49B C50B H50B 121.7
C50B C51B C52B 125(4)
C50B C51B H51B 117.3
C52B C51B H51B 117.3
C51B C52B C53B 114(4)
C51B C52B H52B 123.2
C53B C52B H52B 123.2
C48B C53B C52B 124(3)
C48B C53B H53B 117.8
C52B C53B H53B 117.8
O6A S1A O5A 116.3(9)
O6A S1A O7A 110.8(8)
O5A S1A O7A 112.2(9)
O6A S1A C46A 107.4(9)
O5A S1A C46A 107.2(8)
O7A S1A C46A 101.8(8)
F2A C46A F3A 105.9(14)
F2A C46A F1A 106.6(14)
F3A C46A F1A 107.2(13)
F2A C46A S1A 112.2(12)
F3A C46A S1A 114.3(12)
F1A C46A S1A 110.2(11)
C29A O3A C28A 111.1(14)
C30A O4A C28A 106.9(11)
O3A C28A O4A 102.7(11)
O3A C28A C31A 111.0(14)
O4A C28A C31A 104.5(16)
O3A C28A C27 107.7(14)
O4A C28A C27 113.3(13)
C31A C28A C27 116.8(11)
O3A C29A C30A 101.0(12)
O3A C29A H29A 111.6
C30A C29A H29A 111.6
O3A C29A H29B 111.6
C30A C29A H29B 111.6
H29A C29A H29B 109.4
O4A C30A C29A 103.0(13)
O4A C30A H30A 111.2
C29A C30A H30A 111.2
O4A C30A H30B 111.2
C29A C30A H30B 111.2
H30A C30A H30B 109.1
C28A C31A C32A 114.8(14)
C28A C31A H31A 108.6
C32A C31A H31A 108.6
C28A C31A H31B 108.6
C32A C31A H31B 108.6
H31A C31A H31B 107.6
C34A C32A C33A 105.0(15)
C34A C32A C31A 110.2(15)
C33A C32A C31A 109.0(14)
C34A C32A P1 110.0(12)
C33A C32A P1 111.2(12)
C31A C32A P1 111.1(13)
C32A C33A H33A 109.5
C32A C33A H33B 109.5
H33A C33A H33B 109.5
C32A C33A H33C 109.5
H33A C33A H33C 109.5
H33B C33A H33C 109.5
C32A C34A H34A 109.5
C32A C34A H34B 109.5
H34A C34A H34B 109.5
C32A C34A H34C 109.5
H34A C34A H34C 109.5
H34B C34A H34C 109.5
O6B S1B O7B 118.6(15)
O6B S1B O5B 118.5(16)
O7B S1B O5B 115.7(16)
O6B S1B C46B 103.4(16)
O7B S1B C46B 101.2(15)
O5B S1B C46B 92.1(16)
F2B C46B F3B 105(2)
F2B C46B F1B 109(2)
F3B C46B F1B 104(2)
F2B C46B S1B 114(2)
F3B C46B S1B 112(2)
F1B C46B S1B 113(2)
C29B O3B C28B 107.5(18)
C30B O4B C28B 109.8(17)
C27 C28B O3B 114(2)
C27 C28B O4B 107.0(19)
O3B C28B O4B 105.3(15)
C27 C28B C31B 114.1(15)
O3B C28B C31B 105.0(19)
O4B C28B C31B 111(2)
O3B C29B C30B 104.4(19)
O3B C29B H29C 110.9
C30B C29B H29C 110.9
O3B C29B H29D 110.9
C30B C29B H29D 110.9
H29C C29B H29D 108.9
O4B C30B C29B 100(2)
O4B C30B H30C 111.7
C29B C30B H30C 111.7
O4B C30B H30D 111.7
C29B C30B H30D 111.7
H30C C30B H30D 109.5
C28B C31B C32B 119.0(17)
C28B C31B H31C 107.6
C32B C31B H31C 107.6
C28B C31B H31D 107.6
C32B C31B H31D 107.6
H31C C31B H31D 107.0
C34B C32B C33B 108.8(19)
C34B C32B C31B 108(2)
C33B C32B C31B 107.8(19)
C34B C32B P1 118.3(19)
C33B C32B P1 107.6(16)
C31B C32B P1 106.0(17)
C32B C33B H33D 109.5
C32B C33B H33E 109.5
H33D C33B H33E 109.5
C32B C33B H33F 109.5
H33D C33B H33F 109.5
H33E C33B H33F 109.5
C32B C34B H34D 109.5
C32B C34B H34E 109.5
H34D C34B H34E 109.5
C32B C34B H34F 109.5
H34D C34B H34F 109.5
H34E C34B H34F 109.5
C35 Pd1 N1 80.9(2)
C35 Pd1 P1 96.68(19)
N1 Pd1 P1 176.07(18)
C35 Pd1 C9 178.2(3)
N1 Pd1 C9 97.8(2)
P1 Pd1 C9 84.62(19)
C32B P1 C1 111.3(8)
C32B P1 C24 107.8(7)
C1 P1 C24 107.1(3)
C1 P1 C32A 112.3(6)
C24 P1 C32A 102.2(5)
C32B P1 Pd1 110.9(7)
C1 P1 Pd1 103.5(2)
C24 P1 Pd1 116.1(2)
C32A P1 Pd1 115.7(5)
C2 O1 C3 117.5(8)
C6 O2 C7 117.6(8)
C42 N1 Pd1 119.7(5)
C42 N1 H1A 107.4
Pd1 N1 H1A 107.4
C42 N1 H1B 107.4
Pd1 N1 H1B 107.4
H1A N1 H1B 106.9
C8 C1 C2 118.7(7)
C8 C1 P1 116.8(5)
C2 C1 P1 124.4(6)
O1 C2 C4 122.8(8)
O1 C2 C1 117.4(7)
C4 C2 C1 119.8(8)
O1 C3 H3A 109.5
O1 C3 H3B 109.5
H3A C3 H3B 109.5
O1 C3 H3C 109.5
H3A C3 H3C 109.5
H3B C3 H3C 109.5
C5 C4 C2 120.3(8)
C5 C4 H4 119.8
C2 C4 H4 119.8
C6 C5 C4 119.9(8)
C6 C5 H5 120.0
C4 C5 H5 120.0
C5 C6 O2 123.7(7)
C5 C6 C8 121.4(8)
O2 C6 C8 114.9(8)
O2 C7 H7A 109.5
O2 C7 H7B 109.5
H7A C7 H7B 109.5
O2 C7 H7C 109.5
H7A C7 H7C 109.5
H7B C7 H7C 109.5
C1 C8 C6 119.7(7)
C1 C8 C9 126.7(6)
C6 C8 C9 113.5(7)
C10 C9 C20 117.9(6)
C10 C9 C8 120.1(6)
C20 C9 C8 116.2(7)
C10 C9 Pd1 93.3(5)
C20 C9 Pd1 92.8(4)
C8 C9 Pd1 107.8(4)
C14 C10 C9 120.7(7)
C14 C10 C11 119.1(7)
C9 C10 C11 120.0(7)
C12 C11 C13 110.0(9)
C12 C11 C10 111.1(7)
C13 C11 C10 110.6(7)
C12 C11 H11 108.3
C13 C11 H11 108.3
C10 C11 H11 108.3
C11 C12 H12A 109.5
C11 C12 H12B 109.5
H12A C12 H12B 109.5
C11 C12 H12C 109.5
H12A C12 H12C 109.5
H12B C12 H12C 109.5
C11 C13 H13A 109.5
C11 C13 H13B 109.5
H13A C13 H13B 109.5
C11 C13 H13C 109.5
H13A C13 H13C 109.5
H13B C13 H13C 109.5
C10 C14 C15 121.6(7)
C10 C14 H14 119.2
C15 C14 H14 119.2
C19 C15 C14 118.4(7)
C19 C15 C16 119.3(7)
C14 C15 C16 122.3(7)
C17 C16 C15 115.4(8)
C17 C16 C18 110.7(8)
C15 C16 C18 108.6(7)
C17 C16 H16 107.3
C15 C16 H16 107.3
C18 C16 H16 107.3
C16 C17 H17A 109.5
C16 C17 H17B 109.5
H17A C17 H17B 109.5
C16 C17 H17C 109.5
H17A C17 H17C 109.5
H17B C17 H17C 109.5
C16 C18 H18A 109.5
C16 C18 H18B 109.5
H18A C18 H18B 109.5
C16 C18 H18C 109.5
H18A C18 H18C 109.5
H18B C18 H18C 109.5
C20 C19 C15 123.0(7)
C20 C19 H19 118.5
C15 C19 H19 118.5
C19 C20 C9 118.1(7)
C19 C20 C21 120.5(7)
C9 C20 C21 121.2(7)
C20 C21 C22 111.6(7)
C20 C21 C23 110.7(7)
C22 C21 C23 110.7(8)
C20 C21 H21 107.9
C22 C21 H21 107.9
C23 C21 H21 107.9
C21 C22 H22A 109.5
C21 C22 H22B 109.5
H22A C22 H22B 109.5
C21 C22 H22C 109.5
H22A C22 H22C 109.5
H22B C22 H22C 109.5
C21 C23 H23A 109.5
C21 C23 H23B 109.5
H23A C23 H23B 109.5
C21 C23 H23C 109.5
H23A C23 H23C 109.5
H23B C23 H23C 109.5
C25 C24 C27 110.2(6)
C25 C24 C26 105.9(7)
C27 C24 C26 110.5(6)
C25 C24 P1 106.9(5)
C27 C24 P1 105.7(5)
C26 C24 P1 117.5(6)
C24 C25 H25A 109.5
C24 C25 H25B 109.5
H25A C25 H25B 109.5
C24 C25 H25C 109.5
H25A C25 H25C 109.5
H25B C25 H25C 109.5
C24 C26 H26A 109.5
C24 C26 H26B 109.5
H26A C26 H26B 109.5
C24 C26 H26C 109.5
H26A C26 H26C 109.5
H26B C26 H26C 109.5
C28B C27 C24 127.5(11)
C24 C27 C28A 112.7(8)
C24 C27 H27A 109.1
C28A C27 H27A 109.1
C24 C27 H27B 109.1
C28A C27 H27B 109.1
H27A C27 H27B 107.8
C36 C35 C41 117.3(7)
C36 C35 Pd1 122.7(6)
C41 C35 Pd1 117.9(6)
C35 C36 C37 122.9(8)
C35 C36 H36 118.5
C37 C36 H36 118.5
C38 C37 C36 120.1(9)
C38 C37 H37 120.0
C36 C37 H37 120.0
C37 C38 C40 118.4(8)
C37 C38 C39 120.5(11)
C40 C38 C39 121.0(10)
C38 C39 H39A 109.5
C38 C39 H39B 109.5
H39A C39 H39B 109.5
C38 C39 H39C 109.5
H39A C39 H39C 109.5
H39B C39 H39C 109.5
C41 C40 C38 120.7(9)
C41 C40 H40 119.6
C38 C40 H40 119.6
C35 C41 C40 120.5(9)
C35 C41 H41 119.8
C40 C41 H41 119.8
N1 C42 C43 115.8(8)
N1 C42 H42A 108.3
C43 C42 H42A 108.3
N1 C42 H42B 108.3
C43 C42 H42B 108.3
H42A C42 H42B 107.4
C44 C43 C42 113.3(10)
C44 C43 H43A 108.9
C42 C43 H43A 108.9
C44 C43 H43B 108.9
C42 C43 H43B 108.9
H43A C43 H43B 107.7
C43 C44 C45 114.4(13)
C43 C44 H44A 108.7
C45 C44 H44A 108.7
C43 C44 H44B 108.7
C45 C44 H44B 108.7
H44A C44 H44B 107.6
C44 C45 H45A 109.5
C44 C45 H45B 109.5
H45A C45 H45B 109.5
C44 C45 H45C 109.5
H45A C45 H45C 109.5
H45B C45 H45C 109.5

loop_
_geom_bond_atom_site_label_1
_geom_bond_atom_site_label_2
_geom_bond_distance
C47A C48A 1.489(19)
C47A H47A 0.9800
C47A H47B 0.9800
C47A H47C 0.9800
C48A C49A 1.35(2)
C48A C53A 1.382(19)
C49A C50A 1.37(2)
C49A H49A 0.9500
C50A C51A 1.366(19)
C50A H50A 0.9500
C51A C52A 1.362(19)
C51A H51A 0.9500
C52A C53A 1.37(2)
C52A H52A 0.9500
C53A H53A 0.9500
C47B C48B 1.48(2)
C47B H47D 0.9800
C47B H47E 0.9800
C47B H47F 0.9800
C48B C49B 1.35(2)
C48B C53B 1.36(2)
C49B C50B 1.37(3)
C49B H49B 0.9500
C50B C51B 1.35(3)
C50B H50B 0.9500
C51B C52B 1.36(3)
C51B H51B 0.9500
C52B C53B 1.39(3)
C52B H52B 0.9500
C53B H53B 0.9500
S1A O6A 1.417(11)
S1A O5A 1.452(11)
S1A O7A 1.453(10)
S1A C46A 1.783(17)
F1A C46A 1.364(16)
F2A C46A 1.312(15)
F3A C46A 1.323(15)
O3A C29A 1.385(15)
O3A C28A 1.443(15)
O4A C30A 1.400(15)
O4A C28A 1.471(16)
C28A C31A 1.51(3)
C28A C27 1.55(2)
C29A C30A 1.51(2)
C29A H29A 0.9900
C29A H29B 0.9900
C30A H30A 0.9900
C30A H30B 0.9900
C31A C32A 1.543(18)
C31A H31A 0.9900
C31A H31B 0.9900
C32A C34A 1.527(17)
C32A C33A 1.536(19)
C32A P1 1.92(3)
C33A H33A 0.9800
C33A H33B 0.9800
C33A H33C 0.9800
C34A H34A 0.9800
C34A H34B 0.9800
C34A H34C 0.9800
S1B O6B 1.393(15)
S1B O7B 1.426(14)
S1B O5B 1.432(16)
S1B C46B 1.79(2)
F1B C46B 1.345(19)
F2B C46B 1.323(19)
F3B C46B 1.34(2)
O3B C29B 1.399(19)
O3B C28B 1.450(17)
O4B C30B 1.384(19)
O4B C28B 1.466(18)
C28B C27 1.35(3)
C28B C31B 1.55(4)
C29B C30B 1.57(3)
C29B H29C 0.9900
C29B H29D 0.9900
C30B H30C 0.9900
C30B H30D 0.9900
C31B C32B 1.55(2)
C31B H31C 0.9900
C31B H31D 0.9900
C32B C34B 1.53(2)
C32B C33B 1.532(19)
C32B P1 1.85(3)
C33B H33D 0.9800
C33B H33E 0.9800
C33B H33F 0.9800
C34B H34D 0.9800
C34B H34E 0.9800
C34B H34F 0.9800
Pd1 C35 2.027(6)
Pd1 N1 2.125(6)
Pd1 P1 2.3194(17)
Pd1 C9 2.403(7)
P1 C1 1.858(7)
P1 C24 1.890(7)
O1 C2 1.346(11)
O1 C3 1.433(11)
O2 C6 1.380(11)
O2 C7 1.430(10)
N1 C42 1.481(11)
N1 H1A 0.9100
N1 H1B 0.9100
C1 C8 1.405(11)
C1 C2 1.427(11)
C2 C4 1.410(13)
C3 H3A 0.9800
C3 H3B 0.9800
C3 H3C 0.9800
C4 C5 1.385(15)
C4 H4 0.9500
C5 C6 1.380(14)
C5 H5 0.9500
C6 C8 1.405(10)
C7 H7A 0.9800
C7 H7B 0.9800
C7 H7C 0.9800
C8 C9 1.499(11)
C9 C10 1.422(11)
C9 C20 1.457(10)
C10 C14 1.377(11)
C10 C11 1.537(10)
C11 C12 1.532(14)
C11 C13 1.532(12)
C11 H11 1.0000
C12 H12A 0.9800
C12 H12B 0.9800
C12 H12C 0.9800
C13 H13A 0.9800
C13 H13B 0.9800
C13 H13C 0.9800
C14 C15 1.391(11)
C14 H14 0.9500
C15 C19 1.389(12)
C15 C16 1.523(10)
C16 C17 1.497(16)
C16 C18 1.551(13)
C16 H16 1.0000
C17 H17A 0.9800
C17 H17B 0.9800
C17 H17C 0.9800
C18 H18A 0.9800
C18 H18B 0.9800
C18 H18C 0.9800
C19 C20 1.385(11)
C19 H19 0.9500
C20 C21 1.489(11)
C21 C22 1.526(13)
C21 C23 1.551(11)
C21 H21 1.0000
C22 H22A 0.9800
C22 H22B 0.9800
C22 H22C 0.9800
C23 H23A 0.9800
C23 H23B 0.9800
C23 H23C 0.9800
C24 C25 1.528(11)
C24 C27 1.536(10)
C24 C26 1.536(11)
C25 H25A 0.9800
C25 H25B 0.9800
C25 H25C 0.9800
C26 H26A 0.9800
C26 H26B 0.9800
C26 H26C 0.9800
C27 H27A 0.9900
C27 H27B 0.9900
C35 C36 1.379(12)
C35 C41 1.396(11)
C36 C37 1.390(11)
C36 H36 0.9500
C37 C38 1.373(15)
C37 H37 0.9500
C38 C40 1.407(16)
C38 C39 1.518(12)
C39 H39A 0.9800
C39 H39B 0.9800
C39 H39C 0.9800
C40 C41 1.401(11)
C40 H40 0.9500
C41 H41 0.9500
C42 C43 1.484(13)
C42 H42A 0.9900
C42 H42B 0.9900
C43 C44 1.481(17)
C43 H43A 0.9900
C43 H43B 0.9900
C44 C45 1.54(2)
C44 H44A 0.9900
C44 H44B 0.9900
C45 H45A 0.9800
C45 H45B 0.9800
C45 H45C 0.9800
